data_1517308
loop_
_publ_author_name
'Busschaert, Nathalie'
'Elmes, Robert B. P.'
'Czech, Dawid D.'
'Wu, Xin'
'Kirby, Isabelle L.'
'Peck, Evan M.'
'Hendzel, Kevin D.'
'Shaw, Scott K.'
'Chan, Bun'
'Smith, Bradley D.'
'Jolliffe, Katrina A.'
'Gale, Philip A.'

_publ_section_title
;
 Thiosquaramides: pH switchable anion transporters
;
_journal_issue 9
_journal_name_full 'Chemical Science'
_journal_page_first 3617
_journal_paper_doi 10.1039/C4SC01629G
_journal_volume 5
_journal_year 2014
_chemical_formula_moiety 'C32 H44 N2 O2, C2 H6 O S'
_chemical_formula_sum 'C34 H50 N2 O3 S'
_chemical_formula_weight 566.82
_chemical_name_systematic
;
 ?
;
_space_group_crystal_system triclinic
_space_group_IT_number 2
_space_group_name_Hall '-P 1'
_space_group_name_H-M_alt 'P -1'
_symmetry_space_group_name_Hall '-P 1'
_symmetry_space_group_name_H-M 'P -1'
_atom_sites_solution_hydrogens geom
_atom_sites_solution_primary vecmao
_atom_sites_solution_secondary difmap
_audit_creation_method SHELXL-2014
_cell_angle_alpha 91.871(2)
_cell_angle_beta 113.774(2)
_cell_angle_gamma 96.730(2)
_cell_formula_units_Z 2
_cell_length_a 11.0175(6)
_cell_length_b 12.8086(7)
_cell_length_c 12.9025(7)
_cell_measurement_reflns_used 5294
_cell_measurement_temperature 120(2)
_cell_measurement_theta_max 26.56
_cell_measurement_theta_min 2.25
_cell_volume 1648.39(16)
_computing_cell_refinement 'Bruker SAINT v8.32B'
_computing_data_collection 'Bruker APEX-II v2013-10.0'
_computing_data_reduction 'Bruker SAINT v8.32B'
_computing_molecular_graphics 'Bruker XP'
_computing_publication_material 'CIFTAB (Sheldrick, 2008)'
_computing_structure_refinement 'SHELXL-2013 (Sheldrick, 2013)'
_computing_structure_solution 'SHELXT-2014/2 (Sheldrick, 2014)'
_diffrn_ambient_temperature 120(2)
_diffrn_detector_area_resol_mean 8.33
_diffrn_measured_fraction_theta_full 1.000
_diffrn_measured_fraction_theta_max 0.998
_diffrn_measurement_device_type 'Bruker Kappa X8-APEX-II'
_diffrn_measurement_method 'combination of \w and \f-scans '
_diffrn_radiation_monochromator graphite
_diffrn_radiation_source 'fine-focus sealed tube'
_diffrn_radiation_type MoK\a
_diffrn_radiation_wavelength 0.71073
_diffrn_reflns_av_R_equivalents 0.0530
_diffrn_reflns_av_unetI/netI 0.0615
_diffrn_reflns_Laue_measured_fraction_full 1.000
_diffrn_reflns_Laue_measured_fraction_max 0.998
_diffrn_reflns_limit_h_max 14
_diffrn_reflns_limit_h_min -14
_diffrn_reflns_limit_k_max 17
_diffrn_reflns_limit_k_min -17
_diffrn_reflns_limit_l_max 16
_diffrn_reflns_limit_l_min -17
_diffrn_reflns_number 33121
_diffrn_reflns_point_group_measured_fraction_full 1.000
_diffrn_reflns_point_group_measured_fraction_max 0.998
_diffrn_reflns_theta_full 25.242
_diffrn_reflns_theta_max 28.467
_diffrn_reflns_theta_min 1.607
_exptl_absorpt_coefficient_mu 0.132
_exptl_absorpt_correction_T_max 0.7457
_exptl_absorpt_correction_T_min 0.7020
_exptl_absorpt_correction_type multi-scan
_exptl_absorpt_process_details 'SADABS (Sheldrick, 2013)'
_exptl_crystal_colour colorless
_exptl_crystal_density_diffrn 1.142
_exptl_crystal_description tablet
_exptl_crystal_F_000 616
_exptl_crystal_size_max 0.165
_exptl_crystal_size_mid 0.129
_exptl_crystal_size_min 0.082
_refine_diff_density_max 0.332
_refine_diff_density_min -0.380
_refine_diff_density_rms 0.052
_refine_ls_extinction_method none
_refine_ls_goodness_of_fit_ref 1.015
_refine_ls_hydrogen_treatment constr
_refine_ls_matrix_type full
_refine_ls_number_parameters 375
_refine_ls_number_reflns 8308
_refine_ls_number_restraints 0
_refine_ls_restrained_S_all 1.015
_refine_ls_R_factor_all 0.0840
_refine_ls_R_factor_gt 0.0460
_refine_ls_shift/su_max 0.001
_refine_ls_shift/su_mean 0.000
_refine_ls_structure_factor_coef Fsqd
_refine_ls_weighting_details 'w=1/[\s^2^(Fo^2^)+(0.0475P)^2^+0.2770P] where P=(Fo^2^+2Fc^2^)/3'
_refine_ls_weighting_scheme calc
_refine_ls_wR_factor_gt 0.0965
_refine_ls_wR_factor_ref 0.1109
_reflns_Friedel_coverage 0.000
_reflns_number_gt 5709
_reflns_number_total 8308
_reflns_threshold_expression 'I > 2\s(I)'
_cod_duplicate_entry 1516769
_cod_data_source_file c4sc01629g2.cif
_cod_data_source_block epgs1
_cod_database_code 1517308
_shelx_space_group_comment
;
The symmetry employed for this shelxl refinement is uniquely defined
by the following loop, which should always be used as a source of
symmetry information in preference to the above space-group names.
They are only intended as comments.
;
_shelx_estimated_absorpt_t_min 0.978
_shelx_estimated_absorpt_t_max 0.989
_shelxl_version_number 2014-3

loop_
_space_group_symop_operation_xyz
'x, y, z'
'-x, -y, -z'

loop_
_atom_site_label
_atom_site_type_symbol
_atom_site_fract_x
_atom_site_fract_y
_atom_site_fract_z
_atom_site_U_iso_or_equiv
_atom_site_adp_type
_atom_site_occupancy
_atom_site_site_symmetry_order
_atom_site_calc_flag
_atom_site_refinement_flags_posn
_atom_site_refinement_flags_adp
O1 O 0.75154(11) 0.43513(9) 0.53139(9) 0.0218(3) Uani 1 1 d . .
O2 O 0.92463(10) 0.57496(9) 0.76323(9) 0.0211(3) Uani 1 1 d . .
N1 N 0.48712(12) 0.40950(10) 0.60439(10) 0.0162(3) Uani 1 1 d . .
H1 H 0.4354 0.4340 0.6337 0.019 Uiso 1 1 calc R U
N2 N 0.64491(12) 0.57052(10) 0.81468(10) 0.0152(3) Uani 1 1 d . .
H2 H 0.5608 0.5500 0.8023 0.018 Uiso 1 1 calc R U
C1 C 0.61286(15) 0.45875(12) 0.64263(12) 0.0136(3) Uani 1 1 d . .
C2 C 0.72705(15) 0.46658(12) 0.60988(13) 0.0155(3) Uani 1 1 d . .
C3 C 0.80697(15) 0.53592(12) 0.71702(13) 0.0147(3) Uani 1 1 d . .
C4 C 0.68575(15) 0.53010(11) 0.73912(12) 0.0139(3) Uani 1 1 d . .
C5 C 0.42814(15) 0.32220(12) 0.52187(12) 0.0147(3) Uani 1 1 d . .
C6 C 0.50345(15) 0.26809(12) 0.48129(13) 0.0161(3) Uani 1 1 d . .
H6 H 0.5972 0.2897 0.5083 0.019 Uiso 1 1 calc R U
C7 C 0.44222(15) 0.18174(12) 0.40077(12) 0.0154(3) Uani 1 1 d . .
C8 C 0.30575(16) 0.15172(12) 0.36448(13) 0.0173(3) Uani 1 1 d . .
H8 H 0.2634 0.0931 0.3093 0.021 Uiso 1 1 calc R U
C9 C 0.22775(15) 0.20401(12) 0.40562(13) 0.0165(3) Uani 1 1 d . .
C10 C 0.29074(15) 0.29016(12) 0.48467(13) 0.0165(3) Uani 1 1 d . .
H10 H 0.2401 0.3277 0.5138 0.020 Uiso 1 1 calc R U
C11 C 0.52843(16) 0.12576(12) 0.35586(13) 0.0186(3) Uani 1 1 d . .
C12 C 0.64152(19) 0.08469(15) 0.45343(15) 0.0304(4) Uani 1 1 d . .
H12A H 0.6978 0.1440 0.5081 0.046 Uiso 1 1 calc R U
H12B H 0.6961 0.0494 0.4231 0.046 Uiso 1 1 calc R U
H12C H 0.6030 0.0344 0.4915 0.046 Uiso 1 1 calc R U
C13 C 0.59065(18) 0.20405(14) 0.29854(15) 0.0277(4) Uani 1 1 d . .
H13A H 0.5195 0.2313 0.2360 0.042 Uiso 1 1 calc R U
H13B H 0.6454 0.1686 0.2686 0.042 Uiso 1 1 calc R U
H13C H 0.6471 0.2626 0.3541 0.042 Uiso 1 1 calc R U
C14 C 0.44665(19) 0.03229(15) 0.27008(17) 0.0375(5) Uani 1 1 d . .
H14A H 0.4060 -0.0184 0.3062 0.056 Uiso 1 1 calc R U
H14B H 0.5054 -0.0020 0.2438 0.056 Uiso 1 1 calc R U
H14C H 0.3760 0.0572 0.2051 0.056 Uiso 1 1 calc R U
C15 C 0.07793(15) 0.16412(13) 0.36288(14) 0.0207(4) Uani 1 1 d . .
C16 C 0.05997(18) 0.05101(14) 0.39458(16) 0.0308(4) Uani 1 1 d . .
H16A H 0.1004 0.0057 0.3586 0.046 Uiso 1 1 calc R U
H16B H -0.0358 0.0250 0.3681 0.046 Uiso 1 1 calc R U
H16C H 0.1038 0.0499 0.4773 0.046 Uiso 1 1 calc R U
C17 C 0.01077(17) 0.16409(14) 0.23320(14) 0.0259(4) Uani 1 1 d . .
H17A H 0.0256 0.2356 0.2116 0.039 Uiso 1 1 calc R U
H17B H -0.0857 0.1408 0.2065 0.039 Uiso 1 1 calc R U
H17C H 0.0494 0.1158 0.1985 0.039 Uiso 1 1 calc R U
C18 C 0.00781(17) 0.23184(16) 0.41416(17) 0.0350(5) Uani 1 1 d . .
H18A H 0.0474 0.2306 0.4970 0.052 Uiso 1 1 calc R U
H18B H -0.0878 0.2039 0.3839 0.052 Uiso 1 1 calc R U
H18C H 0.0187 0.3046 0.3946 0.052 Uiso 1 1 calc R U
C19 C 0.71956(15) 0.64188(11) 0.91162(12) 0.0145(3) Uani 1 1 d . .
C20 C 0.64748(15) 0.69182(12) 0.96031(13) 0.0159(3) Uani 1 1 d . .
H20 H 0.5525 0.6769 0.9281 0.019 Uiso 1 1 calc R U
C21 C 0.71286(16) 0.76320(12) 1.05541(13) 0.0169(3) Uani 1 1 d . .
C22 C 0.85232(16) 0.78094(12) 1.10134(13) 0.0185(3) Uani 1 1 d . .
H22 H 0.8985 0.8302 1.1661 0.022 Uiso 1 1 calc R U
C23 C 0.92676(15) 0.72942(12) 1.05627(13) 0.0158(3) Uani 1 1 d . .
C24 C 0.85809(15) 0.65945(12) 0.95951(13) 0.0155(3) Uani 1 1 d . .
H24 H 0.9064 0.6238 0.9264 0.019 Uiso 1 1 calc R U
C25 C 0.63834(16) 0.82417(12) 1.10932(14) 0.0202(4) Uani 1 1 d . .
C26 C 0.48758(18) 0.79023(16) 1.05299(17) 0.0359(5) Uani 1 1 d . .
H26A H 0.4543 0.8016 0.9720 0.054 Uiso 1 1 calc R U
H26B H 0.4440 0.8320 1.0892 0.054 Uiso 1 1 calc R U
H26C H 0.4673 0.7152 1.0614 0.054 Uiso 1 1 calc R U
C27 C 0.68732(19) 0.80693(15) 1.23537(15) 0.0306(4) Uani 1 1 d . .
H27A H 0.6690 0.7317 1.2439 0.046 Uiso 1 1 calc R U
H27B H 0.6404 0.8472 1.2696 0.046 Uiso 1 1 calc R U
H27C H 0.7839 0.8308 1.2735 0.046 Uiso 1 1 calc R U
C28 C 0.66751(19) 0.94138(13) 1.09513(16) 0.0304(4) Uani 1 1 d . .
H28A H 0.7642 0.9649 1.1329 0.046 Uiso 1 1 calc R U
H28B H 0.6212 0.9824 1.1293 0.046 Uiso 1 1 calc R U
H28C H 0.6358 0.9519 1.0140 0.046 Uiso 1 1 calc R U
C29 C 1.07968(15) 0.75178(13) 1.11200(13) 0.0190(3) Uani 1 1 d . .
C30 C 1.12981(17) 0.74136(15) 1.24009(14) 0.0284(4) Uani 1 1 d . .
H30A H 1.0965 0.7943 1.2744 0.043 Uiso 1 1 calc R U
H30B H 1.2280 0.7525 1.2748 0.043 Uiso 1 1 calc R U
H30C H 1.0969 0.6706 1.2529 0.043 Uiso 1 1 calc R U
C31 C 1.12435(18) 0.86411(14) 1.09232(16) 0.0298(4) Uani 1 1 d . .
H31A H 1.0908 0.8714 1.0105 0.045 Uiso 1 1 calc R U
H31B H 1.2224 0.8787 1.1265 0.045 Uiso 1 1 calc R U
H31C H 1.0884 0.9143 1.1274 0.045 Uiso 1 1 calc R U
C32 C 1.14351(16) 0.67527(14) 1.06336(15) 0.0269(4) Uani 1 1 d . .
H32A H 1.1100 0.6026 1.0701 0.040 Uiso 1 1 calc R U
H32B H 1.2411 0.6883 1.1057 0.040 Uiso 1 1 calc R U
H32C H 1.1204 0.6858 0.9831 0.040 Uiso 1 1 calc R U
S1 S 0.25688(4) 0.54268(3) 0.74208(4) 0.02125(11) Uani 1 1 d . .
O3 O 0.37556(11) 0.48901(9) 0.75117(9) 0.0236(3) Uani 1 1 d . .
C33 C 0.11424(17) 0.46148(16) 0.64149(14) 0.0288(4) Uani 1 1 d . .
H33A H 0.1141 0.4654 0.5657 0.043 Uiso 1 1 calc R U
H33B H 0.0331 0.4857 0.6414 0.043 Uiso 1 1 calc R U
H33C H 0.1164 0.3884 0.6615 0.043 Uiso 1 1 calc R U
C34 C 0.23001(17) 0.51313(15) 0.86527(14) 0.0265(4) Uani 1 1 d . .
H34A H 0.2233 0.4367 0.8710 0.040 Uiso 1 1 calc R U
H34B H 0.1467 0.5373 0.8600 0.040 Uiso 1 1 calc R U
H34C H 0.3052 0.5491 0.9329 0.040 Uiso 1 1 calc R U

loop_
_atom_site_aniso_label
_atom_site_aniso_U_11
_atom_site_aniso_U_22
_atom_site_aniso_U_33
_atom_site_aniso_U_23
_atom_site_aniso_U_13
_atom_site_aniso_U_12
O1 0.0211(6) 0.0260(6) 0.0205(6) -0.0070(5) 0.0130(5) -0.0021(5)
O2 0.0114(6) 0.0261(6) 0.0235(6) -0.0063(5) 0.0067(5) -0.0018(5)
N1 0.0098(6) 0.0206(7) 0.0163(7) -0.0077(5) 0.0049(5) -0.0006(5)
N2 0.0091(6) 0.0205(7) 0.0149(7) -0.0057(5) 0.0050(5) -0.0010(5)
C1 0.0112(7) 0.0159(7) 0.0130(7) 0.0008(6) 0.0036(6) 0.0035(6)
C2 0.0141(8) 0.0159(8) 0.0165(8) 0.0003(6) 0.0065(6) 0.0025(6)
C3 0.0135(8) 0.0150(7) 0.0157(8) -0.0005(6) 0.0059(6) 0.0033(6)
C4 0.0119(7) 0.0150(7) 0.0135(8) -0.0005(6) 0.0038(6) 0.0022(6)
C5 0.0137(8) 0.0172(8) 0.0113(7) -0.0012(6) 0.0040(6) 0.0002(6)
C6 0.0130(8) 0.0178(8) 0.0152(8) -0.0018(6) 0.0043(6) 0.0005(6)
C7 0.0173(8) 0.0159(8) 0.0129(8) -0.0008(6) 0.0068(6) 0.0005(6)
C8 0.0180(8) 0.0167(8) 0.0140(8) -0.0037(6) 0.0051(6) -0.0026(6)
C9 0.0127(8) 0.0193(8) 0.0146(8) 0.0015(6) 0.0037(6) -0.0017(6)
C10 0.0136(8) 0.0210(8) 0.0150(8) -0.0004(6) 0.0062(6) 0.0022(6)
C11 0.0191(8) 0.0192(8) 0.0179(8) -0.0040(6) 0.0091(7) 0.0005(6)
C12 0.0364(11) 0.0331(10) 0.0303(10) 0.0079(8) 0.0185(9) 0.0181(9)
C13 0.0310(10) 0.0331(10) 0.0276(10) 0.0073(8) 0.0191(8) 0.0091(8)
C14 0.0313(11) 0.0380(11) 0.0440(12) -0.0242(9) 0.0213(10) -0.0061(9)
C15 0.0121(8) 0.0248(9) 0.0208(9) -0.0020(7) 0.0040(7) -0.0026(7)
C16 0.0199(9) 0.0345(10) 0.0322(10) 0.0082(8) 0.0068(8) -0.0058(8)
C17 0.0192(9) 0.0257(9) 0.0234(9) 0.0005(7) 0.0009(7) -0.0037(7)
C18 0.0145(9) 0.0468(12) 0.0398(12) -0.0123(9) 0.0105(8) -0.0037(8)
C19 0.0155(8) 0.0140(7) 0.0122(8) -0.0028(6) 0.0047(6) 0.0001(6)
C20 0.0115(8) 0.0186(8) 0.0166(8) -0.0013(6) 0.0049(6) 0.0026(6)
C21 0.0182(8) 0.0170(8) 0.0164(8) -0.0022(6) 0.0080(7) 0.0035(6)
C22 0.0183(8) 0.0176(8) 0.0161(8) -0.0056(6) 0.0045(7) 0.0007(6)
C23 0.0146(8) 0.0158(8) 0.0148(8) -0.0008(6) 0.0043(6) 0.0013(6)
C24 0.0147(8) 0.0162(8) 0.0161(8) -0.0021(6) 0.0068(6) 0.0026(6)
C25 0.0192(9) 0.0211(8) 0.0213(9) -0.0053(7) 0.0095(7) 0.0041(7)
C26 0.0223(10) 0.0434(12) 0.0431(12) -0.0194(9) 0.0165(9) 0.0040(8)
C27 0.0402(11) 0.0337(10) 0.0257(10) 0.0004(8) 0.0192(9) 0.0138(9)
C28 0.0376(11) 0.0247(9) 0.0367(11) 0.0009(8) 0.0214(9) 0.0113(8)
C29 0.0129(8) 0.0227(8) 0.0174(8) -0.0056(7) 0.0033(7) -0.0005(6)
C30 0.0195(9) 0.0410(11) 0.0198(9) -0.0020(8) 0.0023(7) 0.0079(8)
C31 0.0223(10) 0.0279(10) 0.0329(10) -0.0038(8) 0.0079(8) -0.0059(8)
C32 0.0126(8) 0.0367(10) 0.0271(10) -0.0099(8) 0.0049(7) 0.0028(7)
S1 0.0191(2) 0.0203(2) 0.0296(2) 0.00419(17) 0.01510(19) 0.00311(16)
O3 0.0137(6) 0.0324(7) 0.0263(6) -0.0045(5) 0.0106(5) 0.0029(5)
C33 0.0152(9) 0.0498(12) 0.0193(9) -0.0010(8) 0.0045(7) 0.0068(8)
C34 0.0222(9) 0.0394(11) 0.0206(9) -0.0037(8) 0.0115(8) 0.0061(8)

loop_
_atom_type_symbol
_atom_type_description
_atom_type_scat_dispersion_real
_atom_type_scat_dispersion_imag
_atom_type_scat_source
C C 0.0033 0.0016 'International Tables Vol C Tables 4.2.6.8 and 6.1.1.4'
H H 0.0000 0.0000 'International Tables Vol C Tables 4.2.6.8 and 6.1.1.4'
N N 0.0061 0.0033 'International Tables Vol C Tables 4.2.6.8 and 6.1.1.4'
O O 0.0106 0.0060 'International Tables Vol C Tables 4.2.6.8 and 6.1.1.4'
S S 0.1246 0.1234 'International Tables Vol C Tables 4.2.6.8 and 6.1.1.4'

loop_
_geom_angle_atom_site_label_1
_geom_angle_atom_site_label_2
_geom_angle_atom_site_label_3
_geom_angle
C1 N1 C5 127.02(13)
C1 N1 H1 116.5
C5 N1 H1 116.5
C4 N2 C19 128.33(13)
C4 N2 H2 115.8
C19 N2 H2 115.8
N1 C1 C4 129.71(14)
N1 C1 C2 138.78(14)
C4 C1 C2 91.50(12)
O1 C2 C1 138.38(14)
O1 C2 C3 133.48(14)
C1 C2 C3 88.12(11)
O2 C3 C4 138.36(14)
O2 C3 C2 133.24(14)
C4 C3 C2 88.35(11)
N2 C4 C1 128.96(14)
N2 C4 C3 139.29(14)
C1 C4 C3 91.75(12)
C6 C5 C10 120.61(14)
C6 C5 N1 121.68(13)
C10 C5 N1 117.68(13)
C5 C6 C7 120.16(14)
C5 C6 H6 119.9
C7 C6 H6 119.9
C8 C7 C6 118.29(14)
C8 C7 C11 123.18(13)
C6 C7 C11 118.53(13)
C7 C8 C9 122.66(14)
C7 C8 H8 118.7
C9 C8 H8 118.7
C10 C9 C8 117.91(14)
C10 C9 C15 122.80(14)
C8 C9 C15 119.30(13)
C9 C10 C5 120.36(14)
C9 C10 H10 119.8
C5 C10 H10 119.8
C13 C11 C14 108.92(14)
C13 C11 C7 108.87(13)
C14 C11 C7 111.85(13)
C13 C11 C12 108.47(14)
C14 C11 C12 108.04(15)
C7 C11 C12 110.61(13)
C11 C12 H12A 109.5
C11 C12 H12B 109.5
H12A C12 H12B 109.5
C11 C12 H12C 109.5
H12A C12 H12C 109.5
H12B C12 H12C 109.5
C11 C13 H13A 109.5
C11 C13 H13B 109.5
H13A C13 H13B 109.5
C11 C13 H13C 109.5
H13A C13 H13C 109.5
H13B C13 H13C 109.5
C11 C14 H14A 109.5
C11 C14 H14B 109.5
H14A C14 H14B 109.5
C11 C14 H14C 109.5
H14A C14 H14C 109.5
H14B C14 H14C 109.5
C18 C15 C9 112.30(13)
C18 C15 C16 108.63(14)
C9 C15 C16 108.90(13)
C18 C15 C17 108.41(14)
C9 C15 C17 109.79(13)
C16 C15 C17 108.74(13)
C15 C16 H16A 109.5
C15 C16 H16B 109.5
H16A C16 H16B 109.5
C15 C16 H16C 109.5
H16A C16 H16C 109.5
H16B C16 H16C 109.5
C15 C17 H17A 109.5
C15 C17 H17B 109.5
H17A C17 H17B 109.5
C15 C17 H17C 109.5
H17A C17 H17C 109.5
H17B C17 H17C 109.5
C15 C18 H18A 109.5
C15 C18 H18B 109.5
H18A C18 H18B 109.5
C15 C18 H18C 109.5
H18A C18 H18C 109.5
H18B C18 H18C 109.5
C24 C19 C20 120.66(14)
C24 C19 N2 122.39(13)
C20 C19 N2 116.90(13)
C21 C20 C19 120.63(14)
C21 C20 H20 119.7
C19 C20 H20 119.7
C20 C21 C22 117.76(14)
C20 C21 C25 122.84(14)
C22 C21 C25 119.38(13)
C23 C22 C21 122.64(14)
C23 C22 H22 118.7
C21 C22 H22 118.7
C22 C23 C24 118.23(14)
C22 C23 C29 119.80(13)
C24 C23 C29 121.97(13)
C19 C24 C23 120.02(14)
C19 C24 H24 120.0
C23 C24 H24 120.0
C26 C25 C27 108.41(15)
C26 C25 C28 108.54(15)
C27 C25 C28 109.88(14)
C26 C25 C21 112.28(13)
C27 C25 C21 109.91(13)
C28 C25 C21 107.80(13)
C25 C26 H26A 109.5
C25 C26 H26B 109.5
H26A C26 H26B 109.5
C25 C26 H26C 109.5
H26A C26 H26C 109.5
H26B C26 H26C 109.5
C25 C27 H27A 109.5
C25 C27 H27B 109.5
H27A C27 H27B 109.5
C25 C27 H27C 109.5
H27A C27 H27C 109.5
H27B C27 H27C 109.5
C25 C28 H28A 109.5
C25 C28 H28B 109.5
H28A C28 H28B 109.5
C25 C28 H28C 109.5
H28A C28 H28C 109.5
H28B C28 H28C 109.5
C32 C29 C23 112.03(13)
C32 C29 C31 108.74(14)
C23 C29 C31 108.90(13)
C32 C29 C30 108.00(14)
C23 C29 C30 109.81(13)
C31 C29 C30 109.33(14)
C29 C30 H30A 109.5
C29 C30 H30B 109.5
H30A C30 H30B 109.5
C29 C30 H30C 109.5
H30A C30 H30C 109.5
H30B C30 H30C 109.5
C29 C31 H31A 109.5
C29 C31 H31B 109.5
H31A C31 H31B 109.5
C29 C31 H31C 109.5
H31A C31 H31C 109.5
H31B C31 H31C 109.5
C29 C32 H32A 109.5
C29 C32 H32B 109.5
H32A C32 H32B 109.5
C29 C32 H32C 109.5
H32A C32 H32C 109.5
H32B C32 H32C 109.5
O3 S1 C33 105.77(8)
O3 S1 C34 104.96(8)
C33 S1 C34 97.70(8)
S1 C33 H33A 109.5
S1 C33 H33B 109.5
H33A C33 H33B 109.5
S1 C33 H33C 109.5
H33A C33 H33C 109.5
H33B C33 H33C 109.5
S1 C34 H34A 109.5
S1 C34 H34B 109.5
H34A C34 H34B 109.5
S1 C34 H34C 109.5
H34A C34 H34C 109.5
H34B C34 H34C 109.5

loop_
_geom_bond_atom_site_label_1
_geom_bond_atom_site_label_2
_geom_bond_distance
O1 C2 1.2165(17)
O2 C3 1.2213(17)
N1 C1 1.3358(18)
N1 C5 1.4144(18)
N1 H1 0.8800
N2 C4 1.3402(18)
N2 C19 1.4128(18)
N2 H2 0.8800
C1 C4 1.406(2)
C1 C2 1.474(2)
C2 C3 1.493(2)
C3 C4 1.468(2)
C5 C6 1.380(2)
C5 C10 1.395(2)
C6 C7 1.394(2)
C6 H6 0.9500
C7 C8 1.383(2)
C7 C11 1.526(2)
C8 C9 1.396(2)
C8 H8 0.9500
C9 C10 1.384(2)
C9 C15 1.530(2)
C10 H10 0.9500
C11 C13 1.523(2)
C11 C14 1.525(2)
C11 C12 1.532(2)
C12 H12A 0.9800
C12 H12B 0.9800
C12 H12C 0.9800
C13 H13A 0.9800
C13 H13B 0.9800
C13 H13C 0.9800
C14 H14A 0.9800
C14 H14B 0.9800
C14 H14C 0.9800
C15 C18 1.523(2)
C15 C16 1.530(2)
C15 C17 1.533(2)
C16 H16A 0.9800
C16 H16B 0.9800
C16 H16C 0.9800
C17 H17A 0.9800
C17 H17B 0.9800
C17 H17C 0.9800
C18 H18A 0.9800
C18 H18B 0.9800
C18 H18C 0.9800
C19 C24 1.383(2)
C19 C20 1.389(2)
C20 C21 1.386(2)
C20 H20 0.9500
C21 C22 1.392(2)
C21 C25 1.531(2)
C22 C23 1.390(2)
C22 H22 0.9500
C23 C24 1.393(2)
C23 C29 1.528(2)
C24 H24 0.9500
C25 C26 1.521(2)
C25 C27 1.526(2)
C25 C28 1.531(2)
C26 H26A 0.9800
C26 H26B 0.9800
C26 H26C 0.9800
C27 H27A 0.9800
C27 H27B 0.9800
C27 H27C 0.9800
C28 H28A 0.9800
C28 H28B 0.9800
C28 H28C 0.9800
C29 C32 1.525(2)
C29 C31 1.528(2)
C29 C30 1.533(2)
C30 H30A 0.9800
C30 H30B 0.9800
C30 H30C 0.9800
C31 H31A 0.9800
C31 H31B 0.9800
C31 H31C 0.9800
C32 H32A 0.9800
C32 H32B 0.9800
C32 H32C 0.9800
S1 O3 1.5128(12)
S1 C33 1.7664(18)
S1 C34 1.7746(17)
C33 H33A 0.9800
C33 H33B 0.9800
C33 H33C 0.9800
C34 H34A 0.9800
C34 H34B 0.9800
C34 H34C 0.9800

loop_
_geom_hbond_atom_site_label_D
_geom_hbond_atom_site_label_H
_geom_hbond_atom_site_label_A
_geom_hbond_distance_DH
_geom_hbond_distance_HA
_geom_hbond_distance_DA
_geom_hbond_angle_DHA
N1 H1 O3 0.88 2.02 2.8598(16) 159.7
N2 H2 O3 0.88 1.93 2.7974(16) 169.2
C6 H6 O1 0.95 2.29 3.0953(18) 141.7

loop_
_geom_torsion_atom_site_label_1
_geom_torsion_atom_site_label_2
_geom_torsion_atom_site_label_3
_geom_torsion_atom_site_label_4
_geom_torsion
C5 N1 C1 C4 -165.23(15)
C5 N1 C1 C2 16.0(3)
N1 C1 C2 O1 4.6(4)
C4 C1 C2 O1 -174.5(2)
N1 C1 C2 C3 -176.99(19)
C4 C1 C2 C3 3.95(12)
O1 C2 C3 O2 -7.4(3)
C1 C2 C3 O2 174.06(18)
O1 C2 C3 C4 174.80(18)
C1 C2 C3 C4 -3.79(11)
C19 N2 C4 C1 179.70(15)
C19 N2 C4 C3 -0.6(3)
N1 C1 C4 N2 -3.4(3)
C2 C1 C4 N2 175.81(16)
N1 C1 C4 C3 176.79(16)
C2 C1 C4 C3 -4.02(12)
O2 C3 C4 N2 6.5(4)
C2 C3 C4 N2 -175.8(2)
O2 C3 C4 C1 -173.7(2)
C2 C3 C4 C1 3.97(12)
C1 N1 C5 C6 8.9(2)
C1 N1 C5 C10 -172.90(14)
C10 C5 C6 C7 1.2(2)
N1 C5 C6 C7 179.37(14)
C5 C6 C7 C8 -0.8(2)
C5 C6 C7 C11 178.48(14)
C6 C7 C8 C9 -0.3(2)
C11 C7 C8 C9 -179.54(14)
C7 C8 C9 C10 0.9(2)
C7 C8 C9 C15 -178.65(14)
C8 C9 C10 C5 -0.5(2)
C15 C9 C10 C5 179.08(14)
C6 C5 C10 C9 -0.6(2)
N1 C5 C10 C9 -178.78(14)
C8 C7 C11 C13 118.76(16)
C6 C7 C11 C13 -60.47(19)
C8 C7 C11 C14 -1.7(2)
C6 C7 C11 C14 179.11(15)
C8 C7 C11 C12 -122.14(17)
C6 C7 C11 C12 58.63(19)
C10 C9 C15 C18 1.9(2)
C8 C9 C15 C18 -178.55(15)
C10 C9 C15 C16 -118.49(17)
C8 C9 C15 C16 61.09(19)
C10 C9 C15 C17 122.56(16)
C8 C9 C15 C17 -57.86(19)
C4 N2 C19 C24 -17.7(2)
C4 N2 C19 C20 164.58(15)
C24 C19 C20 C21 2.4(2)
N2 C19 C20 C21 -179.83(14)
C19 C20 C21 C22 -1.4(2)
C19 C20 C21 C25 177.17(14)
C20 C21 C22 C23 -0.7(2)
C25 C21 C22 C23 -179.28(14)
C21 C22 C23 C24 1.7(2)
C21 C22 C23 C29 -179.23(14)
C20 C19 C24 C23 -1.3(2)
N2 C19 C24 C23 -178.94(14)
C22 C23 C24 C19 -0.7(2)
C29 C23 C24 C19 -179.75(14)
C20 C21 C25 C26 4.9(2)
C22 C21 C25 C26 -176.53(15)
C20 C21 C25 C27 125.66(16)
C22 C21 C25 C27 -55.78(19)
C20 C21 C25 C28 -114.59(17)
C22 C21 C25 C28 63.96(19)
C22 C23 C29 C32 170.47(15)
C24 C23 C29 C32 -10.5(2)
C22 C23 C29 C31 -69.21(18)
C24 C23 C29 C31 109.81(16)
C22 C23 C29 C30 50.47(19)
C24 C23 C29 C30 -130.51(16)
